data_7063686
loop_
_publ_author_name
'Manurkar, Nagesh'
'Ilyas, Mubashar'
'Arshad, Faiza'
'Patil, Prasanna'
'Shah, Haroon'
'Khan, Maroof Ahmad'
'Hussain, Wajid'
'Li, Hui'

_publ_section_title
;
 Exploring the first and second hyperpolarizabilities of l-glutamine-based
 Schiff base ligands and their Cu(ii) coordination complexes
;
_journal_issue 13
_journal_name_full 'New Journal of Chemistry'
_journal_page_first 5200
_journal_page_last 5212
_journal_paper_doi 10.1039/D5NJ00477B
_journal_volume 49
_journal_year 2025
_chemical_formula_moiety 'C12 H15 Cu N2 O5.5, H2 O'
_chemical_formula_sum 'C12 H17 Cu N2 O6.5'
_chemical_formula_weight 356.82
_chemical_name_systematic nagash
_space_group_crystal_system monoclinic
_space_group_IT_number 15
_space_group_name_Hall '-C 2yc'
_space_group_name_H-M_alt 'C 1 2/c 1'
_atom_sites_solution_hydrogens mixed
_audit_creation_date 2024-02-21
_audit_creation_method
;
Olex2 1.5
(compiled 2023.08.24 svn.re1ec1418 for OlexSys, GUI svn.r6817)
;
_audit_update_record
;
2024-02-27 deposited with the CCDC.	2025-02-28 downloaded from the CCDC.
;
_cell_angle_alpha 90
_cell_angle_beta 117.052(2)
_cell_angle_gamma 90
_cell_formula_units_Z 8
_cell_length_a 24.1267(13)
_cell_length_b 11.1271(5)
_cell_length_c 11.7481(6)
_cell_measurement_reflns_used 9891
_cell_measurement_temperature 297.61
_cell_measurement_theta_max 28.33
_cell_measurement_theta_min 2.52
_cell_volume 2808.8(2)
_computing_cell_refinement 'SAINT V8.38A (Bruker, 2018)'
_computing_data_reduction 'SAINT V8.38A (Bruker, 2018)'
_computing_molecular_graphics 'Olex2 1.5 (Dolomanov et al., 2009)'
_computing_publication_material 'Olex2 1.5 (Dolomanov et al., 2009)'
_computing_structure_refinement 'SHELXL 2018/3 (Sheldrick, 2015)'
_computing_structure_solution 'SHELXT 2014/5 (Sheldrick, 2014)'
_diffrn_ambient_temperature 297.61
_diffrn_measured_fraction_theta_full 0.996
_diffrn_measured_fraction_theta_max 0.997
_diffrn_measurement_device_type 'Bruker APEX-II CCD'
_diffrn_measurement_method '\f and \w scans'
_diffrn_radiation_type MoK\a
_diffrn_radiation_wavelength 0.71073
_diffrn_reflns_av_R_equivalents 0.0261
_diffrn_reflns_av_unetI/netI 0.0179
_diffrn_reflns_Laue_measured_fraction_full 0.996
_diffrn_reflns_Laue_measured_fraction_max 0.997
_diffrn_reflns_limit_h_max 31
_diffrn_reflns_limit_h_min -32
_diffrn_reflns_limit_k_max 14
_diffrn_reflns_limit_k_min -14
_diffrn_reflns_limit_l_max 15
_diffrn_reflns_limit_l_min -15
_diffrn_reflns_number 21908
_diffrn_reflns_point_group_measured_fraction_full 0.996
_diffrn_reflns_point_group_measured_fraction_max 0.997
_diffrn_reflns_theta_full 25.242
_diffrn_reflns_theta_max 28.341
_diffrn_reflns_theta_min 3.118
_diffrn_source_current 1.0
_diffrn_source_power 0.05
_diffrn_source_voltage 50.0
_diffrn_standards_number 0
_exptl_absorpt_coefficient_mu 1.589
_exptl_absorpt_correction_T_max 0.7457
_exptl_absorpt_correction_T_min 0.5759
_exptl_absorpt_correction_type multi-scan
_exptl_absorpt_process_details
;
SADABS-2016/2 (Bruker,2016/2) was used for absorption correction.
wR2(int) was 0.0804 before and 0.0402 after correction.
The Ratio of minimum to maximum transmission is 0.7723.
The \l/2 correction factor is Not present.
;
_exptl_crystal_colour 'clear bluish blue'
_exptl_crystal_colour_lustre clear
_exptl_crystal_colour_modifier bluish
_exptl_crystal_colour_primary blue
_exptl_crystal_density_diffrn 1.688
_exptl_crystal_description cube
_exptl_crystal_F_000 1472
_exptl_crystal_size_max 0.27
_exptl_crystal_size_mid 0.23
_exptl_crystal_size_min 0.18
_refine_diff_density_max 0.356
_refine_diff_density_min -0.339
_refine_diff_density_rms 0.050
_refine_ls_extinction_coef 0.0030(3)
_refine_ls_extinction_expression Fc^*^=kFc[1+0.001xFc^2^\l^3^/sin(2\q)]^-1/4^
_refine_ls_extinction_method 'SHELXL-2018/3 (Sheldrick 2018)'
_refine_ls_goodness_of_fit_ref 1.063
_refine_ls_hydrogen_treatment mixed
_refine_ls_matrix_type full
_refine_ls_number_parameters 206
_refine_ls_number_reflns 3498
_refine_ls_number_restraints 1
_refine_ls_restrained_S_all 1.063
_refine_ls_R_factor_all 0.0263
_refine_ls_R_factor_gt 0.0224
_refine_ls_shift/su_max 0.001
_refine_ls_shift/su_mean 0.000
_refine_ls_structure_factor_coef Fsqd
_refine_ls_weighting_details 'w=1/[\s^2^(Fo^2^)+(0.0295P)^2^+2.6442P] where P=(Fo^2^+2Fc^2^)/3'
_refine_ls_weighting_scheme calc
_refine_ls_wR_factor_gt 0.0607
_refine_ls_wR_factor_ref 0.0625
_reflns_Friedel_coverage 0.000
_reflns_number_gt 3155
_reflns_number_total 3498
_reflns_threshold_expression 'I > 2\s(I)'
_cod_data_source_file d5nj00477b2.cif
_cod_data_source_block a_a
_cod_depositor_comments 'Adding full bibliography for 7063685--7063686.cif.'
_cod_original_formula_sum 'C12 H17 Cu N2 O6.50'
_cod_database_code 7063686
_shelx_shelxl_version_number 2018/3
_shelx_space_group_comment
;
The symmetry employed for this shelxl refinement is uniquely defined
by the following loop, which should always be used as a source of
symmetry information in preference to the above space-group names.
They are only intended as comments.
;
_shelx_estimated_absorpt_t_max 0.763
_shelx_estimated_absorpt_t_min 0.674
_olex2_refinement_description
;
1. Restrained distances
 Cu1-H2A \\sim Cu1-H2B
 with sigma of 0.02
2.a Free rotating group:
 O2(H2A,H2B), O3(H3A,H3B)
2.b Ternary CH refined with riding coordinates:
 C8(H8)
2.c Secondary CH2 refined with riding coordinates:
 C4(H4A,H4B), C6(H6A,H6B)
2.d Aromatic/amide H refined with riding coordinates:
 C12(H12), C2(H2), C9(H9), C5(H5), C11(H11)
2.e X=CH2 refined with riding coordinates:
 N2(H2C,H2D)
;
_olex2_submission_special_instructions 'No special instructions were received'

loop_
_space_group_symop_operation_xyz
'x, y, z'
'-x, y, -z+1/2'
'x+1/2, y+1/2, z'
'-x+1/2, y+1/2, -z+1/2'
'-x, -y, -z'
'x, -y, z-1/2'
'-x+1/2, -y+1/2, -z'
'x+1/2, -y+1/2, z-1/2'

loop_
_atom_site_label
_atom_site_type_symbol
_atom_site_fract_x
_atom_site_fract_y
_atom_site_fract_z
_atom_site_U_iso_or_equiv
_atom_site_adp_type
_atom_site_occupancy
_atom_site_site_symmetry_order
_atom_site_calc_flag
_atom_site_refinement_flags_posn
_atom_site_refinement_flags_adp
_atom_site_refinement_flags_occupancy
_atom_site_disorder_assembly
_atom_site_disorder_group
Cu1 Cu 0.59595(2) 0.71113(2) 0.42820(2) 0.02096(8) Uani 1 1 d D . . . .
O1 O 0.56877(5) 0.65624(9) 0.55283(10) 0.0277(2) Uani 1 1 d . . . . .
O4 O 0.500000 0.64129(15) 0.250000 0.0269(3) Uani 1 2 d S T P . .
O6 O 0.63517(5) 0.76961(10) 0.33031(11) 0.0284(2) Uani 1 1 d . . . . .
O7 O 0.59356(6) 0.09790(10) 0.43127(11) 0.0371(3) Uani 1 1 d . . . . .
O2 O 0.55804(6) 0.86728(10) 0.42043(15) 0.0400(3) Uani 1 1 d G . . . .
H2A H 0.520111 0.880736 0.400842 0.060 Uiso 1 1 d DG U . . .
H2B H 0.572440 0.935519 0.414361 0.060 Uiso 1 1 d DG U . . .
O5 O 0.56844(6) 0.49900(11) 0.66847(11) 0.0367(3) Uani 1 1 d . . . . .
N1 N 0.64277(5) 0.56278(10) 0.47340(10) 0.0189(2) Uani 1 1 d . . . . .
N2 N 0.56897(7) 0.16301(12) 0.23325(13) 0.0326(3) Uani 1 1 d . . . . .
H2C H 0.553125 0.094778 0.199936 0.039 Uiso 1 1 calc R U . . .
H2D H 0.569264 0.221124 0.185268 0.039 Uiso 1 1 calc R U . . .
C1 C 0.59271(7) 0.17847(13) 0.35744(14) 0.0247(3) Uani 1 1 d . . . . .
C4 C 0.58630(7) 0.37153(13) 0.46463(15) 0.0262(3) Uani 1 1 d . . . . .
H4A H 0.574847 0.319535 0.516813 0.031 Uiso 1 1 calc R U . . .
H4B H 0.548234 0.401035 0.394585 0.031 Uiso 1 1 calc R U . . .
C6 C 0.62241(8) 0.29864(12) 0.41061(15) 0.0266(3) Uani 1 1 d . . . . .
H6A H 0.625297 0.344565 0.343333 0.032 Uiso 1 1 calc R U . . .
H6B H 0.664361 0.285494 0.477615 0.032 Uiso 1 1 calc R U . . .
C8 C 0.62391(7) 0.47893(12) 0.54601(13) 0.0216(3) Uani 1 1 d . . . . .
H8 H 0.661134 0.448899 0.619695 0.026 Uiso 1 1 calc R U . . .
C10 C 0.58362(7) 0.54847(13) 0.59365(13) 0.0227(3) Uani 1 1 d . . . . .
C12 C 0.69345(7) 0.54600(12) 0.46603(13) 0.0226(3) Uani 1 1 d . . . . .
H12 H 0.717967 0.481055 0.510673 0.027 Uiso 1 1 calc R U . . .
C3 C 0.68541(7) 0.72545(13) 0.32912(14) 0.0234(3) Uani 1 1 d . . . . .
C7 C 0.71582(7) 0.61929(13) 0.39435(13) 0.0233(3) Uani 1 1 d . . . . .
C2 C 0.71166(8) 0.78707(15) 0.26033(17) 0.0340(4) Uani 1 1 d . . . . .
H2 H 0.692759 0.856959 0.216418 0.041 Uiso 1 1 calc R U . . .
C9 C 0.76467(9) 0.7459(2) 0.25683(18) 0.0415(4) Uani 1 1 d . . . . .
H9 H 0.780800 0.788528 0.210517 0.050 Uiso 1 1 calc R U . . .
C5 C 0.77033(8) 0.58090(16) 0.38966(17) 0.0340(4) Uani 1 1 d . . . . .
H5 H 0.790544 0.512168 0.434263 0.041 Uiso 1 1 calc R U . . .
C11 C 0.79446(8) 0.64245(19) 0.32078(19) 0.0425(4) Uani 1 1 d . . . . .
H11 H 0.830075 0.615113 0.317258 0.051 Uiso 1 1 calc R U . . .
O3 O 0.44078(6) 0.90977(11) 0.36815(11) 0.0329(3) Uani 1 1 d G . . . .
H3A H 0.416271 0.864929 0.307390 0.049 Uiso 1 1 d G U . . .
H3B H 0.429816 0.899654 0.426786 0.049 Uiso 1 1 d G U . . .
H4 H 0.5158(10) 0.6014(18) 0.220(2) 0.037(6) Uiso 1 1 d . . . . .

loop_
_atom_site_aniso_label
_atom_site_aniso_U_11
_atom_site_aniso_U_22
_atom_site_aniso_U_33
_atom_site_aniso_U_23
_atom_site_aniso_U_13
_atom_site_aniso_U_12
Cu1 0.02895(12) 0.01476(10) 0.02560(11) 0.00181(6) 0.01802(8) 0.00237(6)
O1 0.0422(6) 0.0206(5) 0.0324(5) 0.0010(4) 0.0275(5) 0.0042(4)
O4 0.0313(8) 0.0268(8) 0.0287(8) 0.000 0.0191(7) 0.000
O6 0.0338(6) 0.0255(5) 0.0345(6) 0.0091(4) 0.0230(5) 0.0050(4)
O7 0.0662(9) 0.0185(5) 0.0340(6) 0.0015(4) 0.0292(6) -0.0061(5)
O2 0.0375(7) 0.0147(5) 0.0770(9) 0.0014(5) 0.0340(7) 0.0023(4)
O5 0.0540(8) 0.0349(6) 0.0366(6) 0.0048(5) 0.0341(6) -0.0014(5)
N1 0.0248(6) 0.0143(5) 0.0197(5) -0.0011(4) 0.0121(5) -0.0013(4)
N2 0.0479(8) 0.0251(7) 0.0294(7) -0.0038(5) 0.0217(6) -0.0109(6)
C1 0.0337(8) 0.0173(6) 0.0299(7) -0.0014(5) 0.0206(6) -0.0013(5)
C4 0.0338(8) 0.0165(6) 0.0339(8) -0.0025(5) 0.0201(7) -0.0025(6)
C6 0.0361(8) 0.0177(7) 0.0320(8) -0.0021(5) 0.0208(7) -0.0025(6)
C8 0.0301(7) 0.0163(6) 0.0216(6) 0.0022(5) 0.0147(6) 0.0008(5)
C10 0.0291(7) 0.0217(7) 0.0202(6) -0.0033(5) 0.0137(6) -0.0034(5)
C12 0.0238(7) 0.0188(6) 0.0249(7) -0.0013(5) 0.0107(6) 0.0008(5)
C3 0.0260(7) 0.0242(7) 0.0228(7) -0.0043(5) 0.0135(6) -0.0065(5)
C7 0.0220(7) 0.0252(7) 0.0250(7) -0.0061(5) 0.0127(6) -0.0046(5)
C2 0.0363(9) 0.0371(9) 0.0353(8) 0.0027(7) 0.0220(7) -0.0081(7)
C9 0.0378(10) 0.0569(11) 0.0410(9) -0.0043(8) 0.0276(8) -0.0174(9)
C5 0.0259(8) 0.0389(9) 0.0407(9) -0.0037(7) 0.0181(7) -0.0002(6)
C11 0.0283(9) 0.0591(12) 0.0492(10) -0.0083(9) 0.0256(8) -0.0072(8)
O3 0.0393(7) 0.0316(6) 0.0342(6) -0.0061(5) 0.0222(5) -0.0060(5)

loop_
_atom_type_symbol
_atom_type_description
_atom_type_scat_dispersion_real
_atom_type_scat_dispersion_imag
_atom_type_scat_source
C C 0.0033 0.0016 'International Tables Vol C Tables 4.2.6.8 and 6.1.1.4'
H H 0.0000 0.0000 'International Tables Vol C Tables 4.2.6.8 and 6.1.1.4'
Cu Cu 0.3201 1.2651 'International Tables Vol C Tables 4.2.6.8 and 6.1.1.4'
N N 0.0061 0.0033 'International Tables Vol C Tables 4.2.6.8 and 6.1.1.4'
O O 0.0106 0.0060 'International Tables Vol C Tables 4.2.6.8 and 6.1.1.4'

loop_
_geom_angle_atom_site_label_1
_geom_angle_atom_site_label_2
_geom_angle_atom_site_label_3
_geom_angle
_geom_angle_site_symmetry_1
_geom_angle_site_symmetry_3
_geom_angle_publ_flag
O1 Cu1 O4 91.87(4) . . ?
O6 Cu1 O1 170.63(5) . . ?
O6 Cu1 O4 97.41(4) . . ?
O6 Cu1 O2 91.07(5) . . ?
O6 Cu1 N1 93.95(5) . . ?
O2 Cu1 O1 90.20(5) . . ?
O2 Cu1 O4 90.11(5) . . ?
N1 Cu1 O1 83.14(4) . . ?
N1 Cu1 O4 99.89(5) . . ?
N1 Cu1 O2 168.13(6) . . ?
C10 O1 Cu1 116.17(9) . . ?
Cu1 O4 Cu1 142.80(7) 2_655 . ?
Cu1 O4 H4 105.3(16) . 2_655 ?
Cu1 O4 H4 95.9(16) 2_655 2_655 ?
Cu1 O4 H4 95.9(16) . . ?
Cu1 O4 H4 105.3(16) 2_655 . ?
H4 O4 H4 110(3) . 2_655 ?
C3 O6 Cu1 126.33(10) . . ?
Cu1 O2 H2A 126.6 . . ?
Cu1 O2 H2B 126.8 . . ?
H2A O2 H2B 104.5 . . ?
C8 N1 Cu1 113.90(9) . . ?
C12 N1 Cu1 124.30(10) . . ?
C12 N1 C8 120.33(12) . . ?
H2C N2 H2D 120.0 . . ?
C1 N2 H2C 120.0 . . ?
C1 N2 H2D 120.0 . . ?
O7 C1 N2 122.81(14) . . ?
O7 C1 C6 119.74(13) . . ?
N2 C1 C6 117.39(13) . . ?
H4A C4 H4B 107.8 . . ?
C6 C4 H4A 109.1 . . ?
C6 C4 H4B 109.1 . . ?
C6 C4 C8 112.59(12) . . ?
C8 C4 H4A 109.1 . . ?
C8 C4 H4B 109.1 . . ?
C1 C6 C4 112.93(13) . . ?
C1 C6 H6A 109.0 . . ?
C1 C6 H6B 109.0 . . ?
C4 C6 H6A 109.0 . . ?
C4 C6 H6B 109.0 . . ?
H6A C6 H6B 107.8 . . ?
N1 C8 C4 112.49(11) . . ?
N1 C8 H8 109.1 . . ?
N1 C8 C10 107.85(11) . . ?
C4 C8 H8 109.1 . . ?
C10 C8 C4 108.99(12) . . ?
C10 C8 H8 109.1 . . ?
O1 C10 C8 116.85(12) . . ?
O5 C10 O1 124.41(13) . . ?
O5 C10 C8 118.74(13) . . ?
N1 C12 H12 117.3 . . ?
N1 C12 C7 125.50(13) . . ?
C7 C12 H12 117.3 . . ?
O6 C3 C7 123.99(13) . . ?
O6 C3 C2 118.76(14) . . ?
C2 C3 C7 117.25(14) . . ?
C3 C7 C12 123.22(13) . . ?
C5 C7 C12 117.12(14) . . ?
C5 C7 C3 119.66(14) . . ?
C3 C2 H2 119.3 . . ?
C9 C2 C3 121.38(17) . . ?
C9 C2 H2 119.3 . . ?
C2 C9 H9 119.3 . . ?
C2 C9 C11 121.38(16) . . ?
C11 C9 H9 119.3 . . ?
C7 C5 H5 119.2 . . ?
C11 C5 C7 121.67(17) . . ?
C11 C5 H5 119.2 . . ?
C9 C11 H11 120.7 . . ?
C5 C11 C9 118.65(16) . . ?
C5 C11 H11 120.7 . . ?
H3A O3 H3B 104.4 . . ?

loop_
_geom_bond_atom_site_label_1
_geom_bond_atom_site_label_2
_geom_bond_distance
_geom_bond_site_symmetry_2
_geom_bond_publ_flag
Cu1 O1 1.9544(10) . ?
Cu1 O4 2.4367(6) . ?
Cu1 O6 1.9057(10) . ?
Cu1 O2 1.9461(11) . ?
Cu1 N1 1.9333(11) . ?
O1 C10 1.2807(18) . ?
O4 H4 0.769(19) 2_655 ?
O4 H4 0.769(19) . ?
O6 C3 1.3138(19) . ?
O7 C1 1.2411(18) . ?
O2 H2A 0.8493 . ?
O2 H2B 0.8514 . ?
O5 C10 1.2258(17) . ?
N1 C8 1.4691(16) . ?
N1 C12 1.2783(18) . ?
N2 H2C 0.8600 . ?
N2 H2D 0.8600 . ?
N2 C1 1.314(2) . ?
C1 C6 1.511(2) . ?
C4 H4A 0.9700 . ?
C4 H4B 0.9700 . ?
C4 C6 1.524(2) . ?
C4 C8 1.542(2) . ?
C6 H6A 0.9700 . ?
C6 H6B 0.9700 . ?
C8 H8 0.9800 . ?
C8 C10 1.5335(19) . ?
C12 H12 0.9300 . ?
C12 C7 1.442(2) . ?
C3 C7 1.418(2) . ?
C3 C2 1.411(2) . ?
C7 C5 1.407(2) . ?
C2 H2 0.9300 . ?
C2 C9 1.377(3) . ?
C9 H9 0.9300 . ?
C9 C11 1.384(3) . ?
C5 H5 0.9300 . ?
C5 C11 1.375(3) . ?
C11 H11 0.9300 . ?
O3 H3A 0.8510 . ?
O3 H3B 0.8502 . ?

loop_
_geom_hbond_atom_site_label_D
_geom_hbond_atom_site_label_H
_geom_hbond_atom_site_label_A
_geom_hbond_distance_DH
_geom_hbond_distance_HA
_geom_hbond_distance_DA
_geom_hbond_angle_DHA
_geom_hbond_site_symmetry_A
_geom_hbond_publ_flag
O2 H2A O3 0.85 1.80 2.6503(17) 177.0 . yes
O2 H2B O7 0.85 1.86 2.6901(16) 163.4 1_565 yes
O3 H3A O6 0.85 1.86 2.7093(16) 177.0 2_655 yes
O3 H3B O7 0.85 1.99 2.8323(16) 171.5 5_666 yes
O4 H4 O5 0.769(19) 1.98(2) 2.7422(15) 171(2) 6_565 yes

loop_
_geom_torsion_atom_site_label_1
_geom_torsion_atom_site_label_2
_geom_torsion_atom_site_label_3
_geom_torsion_atom_site_label_4
_geom_torsion
_geom_torsion_site_symmetry_1
_geom_torsion_site_symmetry_2
_geom_torsion_site_symmetry_3
_geom_torsion_site_symmetry_4
_geom_torsion_publ_flag
Cu1 O1 C10 O5 -177.44(12) . . . . ?
Cu1 O1 C10 C8 3.49(16) . . . . ?
Cu1 O6 C3 C7 5.4(2) . . . . ?
Cu1 O6 C3 C2 -173.91(11) . . . . ?
Cu1 N1 C8 C4 105.87(11) . . . . ?
Cu1 N1 C8 C10 -14.36(13) . . . . ?
Cu1 N1 C12 C7 -16.9(2) . . . . ?
O6 C3 C7 C12 2.1(2) . . . . ?
O6 C3 C7 C5 -178.47(15) . . . . ?
O6 C3 C2 C9 179.23(16) . . . . ?
O7 C1 C6 C4 -70.34(19) . . . . ?
N1 C8 C10 O1 7.06(17) . . . . ?
N1 C8 C10 O5 -172.06(13) . . . . ?
N1 C12 C7 C3 4.4(2) . . . . ?
N1 C12 C7 C5 -175.08(14) . . . . ?
N2 C1 C6 C4 112.26(16) . . . . ?
C4 C8 C10 O1 -115.34(14) . . . . ?
C4 C8 C10 O5 65.53(17) . . . . ?
C6 C4 C8 N1 59.15(16) . . . . ?
C6 C4 C8 C10 178.72(12) . . . . ?
C8 N1 C12 C7 177.74(13) . . . . ?
C8 C4 C6 C1 166.60(12) . . . . ?
C12 N1 C8 C4 -87.34(16) . . . . ?
C12 N1 C8 C10 152.43(13) . . . . ?
C12 C7 C5 C11 178.06(16) . . . . ?
C3 C7 C5 C11 -1.4(2) . . . . ?
C3 C2 C9 C11 -0.1(3) . . . . ?
C7 C3 C2 C9 -0.1(2) . . . . ?
C7 C5 C11 C9 1.2(3) . . . . ?
C2 C3 C7 C12 -178.63(14) . . . . ?
C2 C3 C7 C5 0.8(2) . . . . ?
C2 C9 C11 C5 -0.5(3) . . . . ?
